data_4329420
loop_
_publ_author_name
'Lijuan Wan'
'Caishun Zhang'
'Yongheng Xing'
'Zhen Li'
'Na Xing'
'Liying Wan'
'Hui Shan'

_publ_section_title
;
 Neutral Mononuclear, Dinuclear, Tetranuclear d7/d10 Metal Complexes
 Containing bis-Pyrazole/Pyridine Ligands Supported by
 2,6-bis(3-Pyrazolyl)Pyridine: Synthesis, Structure, Spectra, and
 Catalytic Activity
;
_journal_name_full 'Inorganic Chemistry'
_journal_page_first 6517
_journal_page_last 6528
_journal_paper_doi 10.1021/ic202678s
_journal_volume 51
_journal_year 2012
_chemical_formula_sum 'C94 H72 N20 O10 S2 Zn4'
_chemical_formula_weight 1967.32
_chemical_name_systematic
; 
 ? 
;
_space_group_IT_number 2
_symmetry_cell_setting triclinic
_symmetry_space_group_name_Hall '-P 1'
_symmetry_space_group_name_H-M 'P -1'
_atom_sites_solution_hydrogens geom
_atom_sites_solution_primary direct
_atom_sites_solution_secondary difmap
_audit_creation_method SHELXL-97
_cell_angle_alpha 101.311(4)
_cell_angle_beta 101.010(4)
_cell_angle_gamma 109.716(3)
_cell_formula_units_Z 2
_cell_length_a 12.6979(7)
_cell_length_b 17.3289(11)
_cell_length_c 21.7880(11)
_cell_measurement_reflns_used 2176
_cell_measurement_temperature 293(2)
_cell_measurement_theta_max 25.00
_cell_measurement_theta_min 1.30
_cell_volume 4250.3(4)
_computing_cell_refinement 'Bruker SMART'
_computing_data_collection 'Bruker SMART'
_computing_data_reduction 'Bruker SAINT'
_computing_molecular_graphics 'Bruker SHELXTL'
_computing_publication_material 'Bruker SHELXTL'
_computing_structure_refinement 'SHELXL-97 (Sheldrick, 1997)'
_computing_structure_solution 'SHELXS-97 (Sheldrick, 1990)'
_diffrn_ambient_temperature 293(2)
_diffrn_measured_fraction_theta_full 0.999
_diffrn_measured_fraction_theta_max 0.999
_diffrn_measurement_device_type 'CCD area detector'
_diffrn_measurement_method 'phi and omega scans'
_diffrn_radiation_monochromator graphite
_diffrn_radiation_source 'fine-focus sealed tube'
_diffrn_radiation_type MoK\a
_diffrn_radiation_wavelength 0.71073
_diffrn_reflns_av_R_equivalents 0.0832
_diffrn_reflns_av_sigmaI/netI 0.2132
_diffrn_reflns_limit_h_max 15
_diffrn_reflns_limit_h_min -14
_diffrn_reflns_limit_k_max 14
_diffrn_reflns_limit_k_min -20
_diffrn_reflns_limit_l_max 25
_diffrn_reflns_limit_l_min -25
_diffrn_reflns_number 24308
_diffrn_reflns_theta_full 25.00
_diffrn_reflns_theta_max 25.00
_diffrn_reflns_theta_min 1.30
_exptl_absorpt_coefficient_mu 1.240
_exptl_absorpt_correction_T_max 0.855
_exptl_absorpt_correction_T_min 0.719
_exptl_absorpt_correction_type multi-scan
_exptl_absorpt_process_details sadabs
_exptl_crystal_colour colorless
_exptl_crystal_density_diffrn 1.537
_exptl_crystal_description block
_exptl_crystal_F_000 2016
_exptl_crystal_size_max 0.317
_exptl_crystal_size_mid 0.198
_exptl_crystal_size_min 0.066
_refine_diff_density_max 0.790
_refine_diff_density_min -0.586
_refine_diff_density_rms 0.178
_refine_ls_extinction_method none
_refine_ls_goodness_of_fit_ref 0.776
_refine_ls_hydrogen_treatment mixed
_refine_ls_matrix_type full
_refine_ls_number_parameters 1173
_refine_ls_number_reflns 14960
_refine_ls_number_restraints 1986
_refine_ls_restrained_S_all 0.775
_refine_ls_R_factor_all 0.1655
_refine_ls_R_factor_gt 0.0594
_refine_ls_shift/su_max 0.001
_refine_ls_shift/su_mean 0.000
_refine_ls_structure_factor_coef Fsqd
_refine_ls_weighting_details 'calc w=1/[\s^2^(Fo^2^)+(0.0534P)^2^+0.0000P] where P=(Fo^2^+2Fc^2^)/3'
_refine_ls_weighting_scheme calc
_refine_ls_wR_factor_gt 0.1264
_refine_ls_wR_factor_ref 0.1497
_reflns_number_gt 6023
_reflns_number_total 14960
_reflns_threshold_expression >2sigma(I)
_cod_data_source_file ic202678s_1-5_1.cif
_cod_data_source_block 1
_cod_database_code 4329420

loop_
_symmetry_equiv_pos_as_xyz
'x, y, z'
'-x, -y, -z'

loop_
_atom_site_label
_atom_site_type_symbol
_atom_site_fract_x
_atom_site_fract_y
_atom_site_fract_z
_atom_site_U_iso_or_equiv
_atom_site_adp_type
_atom_site_occupancy
_atom_site_symmetry_multiplicity
_atom_site_calc_flag
_atom_site_refinement_flags
Zn1 Zn 0.23496(7) 0.44448(5) 0.32286(4) 0.0346(2) Uani 1 1 d .
Zn2 Zn 0.27538(7) 0.59521(5) 0.47084(4) 0.0315(2) Uani 1 1 d .
Zn3 Zn 0.26189(7) 0.46372(5) 0.84245(4) 0.0323(2) Uani 1 1 d .
Zn4 Zn 0.25677(7) 0.60709(5) 0.98269(4) 0.0319(2) Uani 1 1 d .
O1 O 0.1722(4) 0.5282(3) 0.2995(2) 0.0389(13) Uani 1 1 d .
O2 O 0.1962(4) 0.6303(3) 0.3999(2) 0.0360(12) Uani 1 1 d .
O3 O 0.0922(4) 0.6348(3) 0.2983(2) 0.0447(14) Uani 1 1 d .
O4 O 0.3011(4) 0.6752(3) 0.3242(3) 0.0574(16) Uani 1 1 d .
O5 O 0.2089(4) 0.5488(3) 0.8121(2) 0.0358(12) Uani 1 1 d .
O6 O 0.1938(4) 0.6409(3) 0.9069(2) 0.0340(12) Uani 1 1 d .
O7 O 0.3419(4) 0.6970(3) 0.8553(2) 0.0510(16) Uani 1 1 d .
O8 O 0.1400(5) 0.6581(3) 0.8009(2) 0.0528(16) Uani 1 1 d .
O9 O 0.4613(5) 0.7960(4) 0.4345(3) 0.0692(19) Uani 1 1 d .
H9 H 0.4011 0.7563 0.4116 0.104 Uiso 1 1 calc R
O1W O 0.4687(5) 0.8211(3) 0.9682(2) 0.0703(19) Uani 1 1 d .
H1WA H 0.4210 0.7974 0.9910 0.106 Uiso 1 1 d R
H1WB H 0.5318 0.8698 0.9881 0.106 Uiso 1 1 d R
N1 N 0.1467(5) 0.3969(4) 0.3841(3) 0.0322(15) Uani 1 1 d .
N2 N 0.1725(5) 0.4619(3) 0.4384(3) 0.0318(15) Uani 1 1 d .
N3 N 0.2005(5) 0.5714(4) 0.5470(3) 0.0335(15) Uani 1 1 d .
N4 N 0.3335(5) 0.7175(4) 0.5415(3) 0.0349(15) Uani 1 1 d .
N5 N 0.4061(5) 0.7987(4) 0.5501(3) 0.0378(16) Uani 1 1 d .
H5A H 0.4389 0.8154 0.5213 0.045 Uiso 1 1 calc R
N6 N 0.4213(5) 0.5856(4) 0.4551(3) 0.0351(15) Uani 1 1 d .
N7 N 0.3929(5) 0.5259(4) 0.3979(3) 0.0358(16) Uani 1 1 d .
N8 N 0.3700(6) 0.4169(4) 0.2909(3) 0.0401(17) Uani 1 1 d .
N9 N 0.1489(6) 0.3518(4) 0.2194(3) 0.0422(17) Uani 1 1 d .
N10 N 0.0428(6) 0.3015(4) 0.1793(3) 0.0446(17) Uani 1 1 d .
H10A H -0.0201 0.3078 0.1832 0.054 Uiso 1 1 calc R
N11 N 0.1079(5) 0.3365(4) 0.6899(3) 0.0359(16) Uani 1 1 d .
H11A H 0.0424 0.3413 0.6887 0.043 Uiso 1 1 calc R
N12 N 0.2041(5) 0.3817(4) 0.7387(3) 0.0322(15) Uani 1 1 d .
N13 N 0.4120(5) 0.4486(4) 0.8232(3) 0.0361(15) Uani 1 1 d .
N14 N 0.4028(5) 0.5481(3) 0.9263(3) 0.0310(15) Uani 1 1 d .
N15 N 0.4127(5) 0.6053(4) 0.9812(3) 0.0380(16) Uani 1 1 d .
N16 N 0.3425(5) 0.8115(4) 1.0631(3) 0.0434(17) Uani 1 1 d .
H16A H 0.3828 0.8337 1.0388 0.052 Uiso 1 1 calc R
N17 N 0.2864(5) 0.7277(4) 1.0520(3) 0.0407(16) Uani 1 1 d .
N18 N 0.1700(4) 0.5721(4) 1.0516(3) 0.0314(15) Uani 1 1 d .
N19 N 0.1693(4) 0.4679(3) 0.9465(2) 0.0262(14) Uani 1 1 d .
N20 N 0.1591(5) 0.4051(3) 0.8943(3) 0.0314(15) Uani 1 1 d .
S1 S 0.19143(16) 0.61797(11) 0.32993(9) 0.0296(5) Uani 1 1 d .
S2 S 0.22231(16) 0.63738(12) 0.84347(9) 0.0308(5) Uani 1 1 d .
C1 C 0.0782(7) 0.2171(5) 0.2988(4) 0.0489(16) Uani 1 1 d U
H1 H 0.1548 0.2524 0.3037 0.059 Uiso 1 1 calc R
C2 C 0.0257(8) 0.1388(5) 0.2509(4) 0.0620(18) Uani 1 1 d U
H2 H 0.0668 0.1219 0.2235 0.074 Uiso 1 1 calc R
C3 C -0.0852(8) 0.0876(6) 0.2445(4) 0.070(2) Uani 1 1 d U
H3 H -0.1212 0.0362 0.2117 0.083 Uiso 1 1 calc R
C4 C -0.1434(8) 0.1095(5) 0.2842(4) 0.073(2) Uani 1 1 d U
H4 H -0.2184 0.0721 0.2801 0.088 Uiso 1 1 calc R
C5 C -0.0949(7) 0.1868(5) 0.3316(4) 0.0649(19) Uani 1 1 d U
H5 H -0.1376 0.2016 0.3587 0.078 Uiso 1 1 calc R
C6 C 0.0172(7) 0.2424(5) 0.3389(4) 0.0450(16) Uani 1 1 d U
C7 C 0.0684(6) 0.3243(5) 0.3916(4) 0.0400(15) Uani 1 1 d U
C8 C 0.0454(6) 0.3438(5) 0.4505(3) 0.0381(16) Uani 1 1 d U
H8 H -0.0041 0.3067 0.4678 0.046 Uiso 1 1 calc R
C9 C 0.1103(6) 0.4292(4) 0.4785(3) 0.0330(15) Uani 1 1 d U
C10 C 0.1281(6) 0.4909(5) 0.5398(3) 0.0328(14) Uani 1 1 d U
C11 C 0.0769(6) 0.4722(5) 0.5890(3) 0.0380(16) Uani 1 1 d U
H11 H 0.0275 0.4166 0.5848 0.046 Uiso 1 1 calc R
C12 C 0.1005(6) 0.5375(5) 0.6443(3) 0.0395(16) Uani 1 1 d U
H12 H 0.0652 0.5261 0.6770 0.047 Uiso 1 1 calc R
C13 C 0.1760(6) 0.6191(5) 0.6510(3) 0.0369(16) Uani 1 1 d U
H13 H 0.1942 0.6627 0.6887 0.044 Uiso 1 1 calc R
C14 C 0.2245(6) 0.6355(5) 0.6006(3) 0.0348(15) Uani 1 1 d U
C15 C 0.3023(6) 0.7182(5) 0.5972(4) 0.0385(15) Uani 1 1 d U
C16 C 0.3551(6) 0.8002(5) 0.6403(4) 0.0448(16) Uani 1 1 d U
H16 H 0.3471 0.8172 0.6818 0.054 Uiso 1 1 calc R
C17 C 0.4216(7) 0.8510(5) 0.6091(4) 0.0454(15) Uani 1 1 d U
C18 C 0.4965(7) 0.9421(5) 0.6303(4) 0.0517(17) Uani 1 1 d U
C19 C 0.5781(8) 0.9737(5) 0.5990(4) 0.071(2) Uani 1 1 d U
H19 H 0.5829 0.9375 0.5629 0.085 Uiso 1 1 calc R
C20 C 0.6546(8) 1.0600(6) 0.6204(5) 0.081(2) Uani 1 1 d U
H20 H 0.7119 1.0802 0.5999 0.097 Uiso 1 1 calc R
C21 C 0.6447(8) 1.1135(6) 0.6710(5) 0.077(2) Uani 1 1 d U
H21 H 0.6921 1.1714 0.6845 0.093 Uiso 1 1 calc R
C22 C 0.5643(8) 1.0809(6) 0.7016(4) 0.072(2) Uani 1 1 d U
H22 H 0.5586 1.1170 0.7373 0.087 Uiso 1 1 calc R
C23 C 0.4907(8) 0.9962(5) 0.6817(4) 0.066(2) Uani 1 1 d U
H23 H 0.4364 0.9761 0.7040 0.079 Uiso 1 1 calc R
C24 C 0.5547(7) 0.6913(5) 0.5949(4) 0.0487(16) Uani 1 1 d U
H24 H 0.4913 0.6443 0.5946 0.058 Uiso 1 1 calc R
C25 C 0.6046(7) 0.7609(5) 0.6494(4) 0.0559(17) Uani 1 1 d U
H25 H 0.5751 0.7607 0.6854 0.067 Uiso 1 1 calc R
C26 C 0.6983(7) 0.8307(6) 0.6502(4) 0.0664(19) Uani 1 1 d U
H26 H 0.7303 0.8786 0.6862 0.080 Uiso 1 1 calc R
C27 C 0.7446(8) 0.8301(6) 0.5986(4) 0.070(2) Uani 1 1 d U
H27 H 0.8085 0.8772 0.5997 0.084 Uiso 1 1 calc R
C28 C 0.6972(7) 0.7601(5) 0.5455(4) 0.0616(19) Uani 1 1 d U
H28 H 0.7322 0.7592 0.5117 0.074 Uiso 1 1 calc R
C29 C 0.5969(6) 0.6896(5) 0.5403(4) 0.0446(16) Uani 1 1 d U
C30 C 0.5393(7) 0.6202(5) 0.4803(4) 0.0438(16) Uani 1 1 d U
C31 C 0.5865(7) 0.5803(5) 0.4382(4) 0.0469(17) Uani 1 1 d U
H31 H 0.6648 0.5906 0.4428 0.056 Uiso 1 1 calc R
C32 C 0.4919(7) 0.5217(5) 0.3876(4) 0.0408(16) Uani 1 1 d U
C33 C 0.4803(7) 0.4607(5) 0.3275(4) 0.0402(15) Uani 1 1 d U
C34 C 0.5721(7) 0.4456(5) 0.3086(4) 0.0450(16) Uani 1 1 d U
H34 H 0.6484 0.4736 0.3349 0.054 Uiso 1 1 calc R
C35 C 0.5439(7) 0.3862(5) 0.2479(4) 0.0504(17) Uani 1 1 d U
H35 H 0.6032 0.3758 0.2331 0.060 Uiso 1 1 calc R
C36 C 0.4341(7) 0.3442(5) 0.2111(4) 0.0503(17) Uani 1 1 d U
H36 H 0.4175 0.3038 0.1718 0.060 Uiso 1 1 calc R
C37 C 0.3443(7) 0.3605(5) 0.2311(4) 0.0421(15) Uani 1 1 d U
C38 C 0.2221(7) 0.3210(5) 0.1965(4) 0.0473(16) Uani 1 1 d U
C39 C 0.1621(7) 0.2521(5) 0.1421(4) 0.0559(18) Uani 1 1 d U
H39 H 0.1936 0.2206 0.1173 0.067 Uiso 1 1 calc R
C40 C 0.0463(8) 0.2392(5) 0.1317(4) 0.0556(17) Uani 1 1 d U
C41 C -0.0584(8) 0.1683(6) 0.0864(4) 0.0647(18) Uani 1 1 d U
C42 C -0.1703(8) 0.1524(6) 0.0870(5) 0.075(2) Uani 1 1 d U
H42 H -0.1844 0.1913 0.1169 0.090 Uiso 1 1 calc R
C43 C -0.2648(9) 0.0817(6) 0.0459(4) 0.080(2) Uani 1 1 d U
H43 H -0.3398 0.0760 0.0469 0.096 Uiso 1 1 calc R
C44 C -0.2485(9) 0.0208(6) 0.0040(5) 0.091(2) Uani 1 1 d U
H44 H -0.3093 -0.0309 -0.0196 0.109 Uiso 1 1 calc R
C45 C -0.1378(10) 0.0394(7) -0.0016(5) 0.101(2) Uani 1 1 d U
H45 H -0.1261 0.0022 -0.0341 0.122 Uiso 1 1 calc R
C46 C -0.0420(9) 0.1107(6) 0.0384(5) 0.095(2) Uani 1 1 d U
H46 H 0.0320 0.1200 0.0334 0.114 Uiso 1 1 calc R
C47 C -0.0794(7) 0.2209(5) 0.5699(4) 0.0517(18) Uani 1 1 d U
H47 H -0.0977 0.2600 0.5972 0.062 Uiso 1 1 calc R
C48 C -0.1633(8) 0.1628(5) 0.5150(4) 0.064(2) Uani 1 1 d U
H48 H -0.2386 0.1614 0.5070 0.077 Uiso 1 1 calc R
C49 C -0.1389(8) 0.1072(6) 0.4720(5) 0.076(2) Uani 1 1 d U
H49 H -0.1960 0.0700 0.4343 0.091 Uiso 1 1 calc R
C50 C -0.0294(8) 0.1069(6) 0.4850(4) 0.076(2) Uani 1 1 d U
H50 H -0.0114 0.0691 0.4564 0.091 Uiso 1 1 calc R
C51 C 0.0548(8) 0.1636(5) 0.5413(4) 0.070(2) Uani 1 1 d U
H51 H 0.1289 0.1627 0.5502 0.084 Uiso 1 1 calc R
C52 C 0.0314(7) 0.2215(5) 0.5846(4) 0.0469(16) Uani 1 1 d U
C53 C 0.1243(7) 0.2815(5) 0.6418(4) 0.0417(16) Uani 1 1 d U
C54 C 0.2388(7) 0.2944(5) 0.6620(4) 0.0451(16) Uani 1 1 d U
H54 H 0.2776 0.2667 0.6399 0.054 Uiso 1 1 calc R
C55 C 0.2868(6) 0.3563(5) 0.7217(4) 0.0376(15) Uani 1 1 d U
C56 C 0.4044(6) 0.3979(5) 0.7656(4) 0.0381(15) Uani 1 1 d U
C57 C 0.5053(6) 0.3934(5) 0.7508(4) 0.0424(16) Uani 1 1 d U
H57 H 0.5005 0.3575 0.7116 0.051 Uiso 1 1 calc R
C58 C 0.6103(7) 0.4424(5) 0.7949(4) 0.0433(17) Uani 1 1 d U
H58 H 0.6779 0.4405 0.7854 0.052 Uiso 1 1 calc R
C59 C 0.6182(6) 0.4945(5) 0.8532(4) 0.0437(17) Uani 1 1 d U
H59 H 0.6903 0.5278 0.8831 0.052 Uiso 1 1 calc R
C60 C 0.5157(6) 0.4969(5) 0.8668(4) 0.0401(15) Uani 1 1 d U
C61 C 0.5078(6) 0.5517(5) 0.9242(4) 0.0381(15) Uani 1 1 d U
C62 C 0.5900(7) 0.6130(5) 0.9790(4) 0.0533(18) Uani 1 1 d U
H62 H 0.6703 0.6286 0.9897 0.064 Uiso 1 1 calc R
C63 C 0.5286(7) 0.6460(5) 1.0141(4) 0.0540(18) Uani 1 1 d U
C64 C 0.5680(7) 0.7128(6) 1.0765(5) 0.0656(19) Uani 1 1 d U
C65 C 0.5093(8) 0.7095(5) 1.1221(4) 0.0666(19) Uani 1 1 d U
H65 H 0.4411 0.6620 1.1144 0.080 Uiso 1 1 calc R
C66 C 0.5467(8) 0.7744(6) 1.1804(5) 0.075(2) Uani 1 1 d U
H66 H 0.5059 0.7703 1.2116 0.090 Uiso 1 1 calc R
C67 C 0.6457(9) 0.8439(7) 1.1894(5) 0.103(3) Uani 1 1 d U
H67 H 0.6733 0.8875 1.2282 0.124 Uiso 1 1 calc R
C68 C 0.7054(9) 0.8518(7) 1.1441(5) 0.109(3) Uani 1 1 d U
H68 H 0.7705 0.9012 1.1508 0.131 Uiso 1 1 calc R
C69 C 0.6672(8) 0.7841(6) 1.0867(5) 0.095(2) Uani 1 1 d U
H69 H 0.7088 0.7876 1.0559 0.114 Uiso 1 1 calc R
C70 C 0.4951(7) 0.9970(5) 1.1347(4) 0.0554(18) Uani 1 1 d U
H70 H 0.5366 0.9678 1.1170 0.067 Uiso 1 1 calc R
C71 C 0.5442(8) 1.0848(5) 1.1565(4) 0.064(2) Uani 1 1 d U
H71 H 0.6187 1.1140 1.1537 0.077 Uiso 1 1 calc R
C72 C 0.4852(8) 1.1297(5) 1.1821(4) 0.066(2) Uani 1 1 d U
H72 H 0.5193 1.1890 1.1968 0.080 Uiso 1 1 calc R
C73 C 0.3748(8) 1.0866(5) 1.1860(4) 0.068(2) Uani 1 1 d U
H73 H 0.3338 1.1173 1.2024 0.082 Uiso 1 1 calc R
C74 C 0.3233(8) 0.9970(5) 1.1655(4) 0.064(2) Uani 1 1 d U
H74 H 0.2496 0.9680 1.1694 0.077 Uiso 1 1 calc R
C75 C 0.3853(7) 0.9517(5) 1.1389(4) 0.0486(17) Uani 1 1 d U
C76 C 0.3294(7) 0.8582(5) 1.1166(4) 0.0495(17) Uani 1 1 d U
C77 C 0.2568(6) 0.8000(5) 1.1403(4) 0.0461(17) Uani 1 1 d U
H77 H 0.2284 0.8119 1.1758 0.055 Uiso 1 1 calc R
C78 C 0.2348(6) 0.7199(5) 1.1006(3) 0.0409(15) Uani 1 1 d U
C79 C 0.1733(6) 0.6322(5) 1.1029(3) 0.0353(15) Uani 1 1 d U
C80 C 0.1247(6) 0.6104(5) 1.1521(3) 0.0357(16) Uani 1 1 d U
H80 H 0.1302 0.6522 1.1879 0.043 Uiso 1 1 calc R
C81 C 0.0687(6) 0.5256(5) 1.1462(3) 0.0344(16) Uani 1 1 d U
H81 H 0.0334 0.5096 1.1780 0.041 Uiso 1 1 calc R
C82 C 0.0636(6) 0.4634(5) 1.0940(3) 0.0358(16) Uani 1 1 d U
H82 H 0.0263 0.4057 1.0904 0.043 Uiso 1 1 calc R
C83 C 0.1158(6) 0.4895(5) 1.0468(3) 0.0319(14) Uani 1 1 d U
C84 C 0.1170(6) 0.4319(4) 0.9877(3) 0.0315(15) Uani 1 1 d U
C85 C 0.0706(6) 0.3437(5) 0.9618(3) 0.0394(16) Uani 1 1 d U
H85 H 0.0304 0.3032 0.9803 0.047 Uiso 1 1 calc R
C86 C 0.0961(6) 0.3286(5) 0.9033(4) 0.0406(16) Uani 1 1 d U
C87 C 0.0547(7) 0.2464(5) 0.8555(4) 0.0505(17) Uani 1 1 d U
C88 C 0.0198(8) 0.2359(5) 0.7907(4) 0.069(2) Uani 1 1 d U
H88 H 0.0277 0.2836 0.7757 0.083 Uiso 1 1 calc R
C89 C -0.0287(8) 0.1536(6) 0.7452(5) 0.079(2) Uani 1 1 d U
H89 H -0.0517 0.1481 0.7009 0.095 Uiso 1 1 calc R
C90 C -0.0412(8) 0.0852(6) 0.7653(5) 0.076(2) Uani 1 1 d U
H90 H -0.0717 0.0316 0.7351 0.091 Uiso 1 1 calc R
C91 C -0.0098(8) 0.0923(5) 0.8297(5) 0.070(2) Uani 1 1 d U
H91 H -0.0189 0.0438 0.8439 0.084 Uiso 1 1 calc R
C92 C 0.0358(7) 0.1725(5) 0.8746(4) 0.0636(19) Uani 1 1 d U
H92 H 0.0542 0.1765 0.9189 0.076 Uiso 1 1 calc R
C93 C 0.6486(10) 0.8938(7) 0.4322(6) 0.144(5) Uani 1 1 d U
H93A H 0.6169 0.9362 0.4283 0.216 Uiso 1 1 calc R
H93B H 0.7062 0.8989 0.4087 0.216 Uiso 1 1 calc R
H93C H 0.6840 0.9020 0.4773 0.216 Uiso 1 1 calc R
C94 C 0.5494(9) 0.8033(7) 0.4035(6) 0.107(3) Uani 1 1 d U
H94A H 0.5173 0.7933 0.3572 0.128 Uiso 1 1 calc R
H94B H 0.5807 0.7605 0.4091 0.128 Uiso 1 1 calc R

loop_
_atom_site_aniso_label
_atom_site_aniso_U_11
_atom_site_aniso_U_22
_atom_site_aniso_U_33
_atom_site_aniso_U_23
_atom_site_aniso_U_13
_atom_site_aniso_U_12
Zn1 0.0405(6) 0.0378(6) 0.0387(6) 0.0155(4) 0.0231(5) 0.0220(5)
Zn2 0.0314(5) 0.0371(5) 0.0290(5) 0.0115(4) 0.0142(4) 0.0126(4)
Zn3 0.0275(5) 0.0345(5) 0.0374(5) 0.0094(4) 0.0120(4) 0.0139(4)
Zn4 0.0316(5) 0.0342(5) 0.0286(5) 0.0102(4) 0.0100(4) 0.0095(4)
O1 0.056(3) 0.036(3) 0.030(3) 0.006(2) 0.009(3) 0.028(3)
O2 0.051(3) 0.046(3) 0.021(3) 0.012(2) 0.012(3) 0.029(3)
O3 0.052(3) 0.070(4) 0.032(3) 0.013(3) 0.012(3) 0.048(3)
O4 0.055(4) 0.050(4) 0.067(4) 0.020(3) 0.037(3) 0.007(3)
O5 0.046(3) 0.033(3) 0.031(3) 0.005(2) 0.009(3) 0.022(3)
O6 0.036(3) 0.042(3) 0.025(3) 0.007(2) 0.016(3) 0.014(2)
O7 0.045(3) 0.045(3) 0.056(4) 0.010(3) 0.035(3) 0.001(3)
O8 0.083(4) 0.075(4) 0.028(3) 0.017(3) 0.018(3) 0.061(4)
O9 0.054(4) 0.089(5) 0.053(4) 0.025(3) 0.024(4) 0.007(4)
O1W 0.072(4) 0.071(4) 0.053(4) 0.020(3) 0.028(4) 0.002(3)
N1 0.041(4) 0.034(4) 0.027(4) 0.010(3) 0.015(3) 0.018(3)
N2 0.034(4) 0.037(4) 0.031(4) 0.017(3) 0.017(3) 0.013(3)
N3 0.037(4) 0.038(4) 0.027(4) 0.013(3) 0.015(3) 0.012(3)
N4 0.039(4) 0.040(4) 0.024(3) 0.011(3) 0.007(3) 0.012(3)
N5 0.040(4) 0.037(4) 0.035(4) 0.015(3) 0.012(3) 0.010(3)
N6 0.028(4) 0.040(4) 0.036(4) 0.012(3) 0.007(3) 0.012(3)
N7 0.039(4) 0.039(4) 0.044(4) 0.019(3) 0.028(4) 0.021(3)
N8 0.059(5) 0.042(4) 0.043(4) 0.028(3) 0.033(4) 0.029(4)
N9 0.056(5) 0.038(4) 0.051(5) 0.021(4) 0.030(4) 0.028(4)
N10 0.058(5) 0.058(5) 0.040(4) 0.018(4) 0.023(4) 0.043(4)
N11 0.039(4) 0.040(4) 0.040(4) 0.014(3) 0.024(4) 0.021(3)
N12 0.028(4) 0.041(4) 0.032(4) 0.008(3) 0.010(3) 0.019(3)
N13 0.032(4) 0.040(4) 0.041(4) 0.014(3) 0.008(3) 0.019(3)
N14 0.022(3) 0.036(4) 0.038(4) 0.010(3) 0.010(3) 0.015(3)
N15 0.033(4) 0.031(4) 0.047(4) 0.008(3) 0.007(3) 0.012(3)
N16 0.059(5) 0.039(4) 0.036(4) 0.017(3) 0.023(4) 0.015(4)
N17 0.049(4) 0.043(4) 0.032(4) 0.014(3) 0.016(3) 0.016(3)
N18 0.026(3) 0.034(4) 0.029(4) 0.013(3) 0.004(3) 0.005(3)
N19 0.026(3) 0.029(3) 0.021(3) 0.005(3) 0.007(3) 0.010(3)
N20 0.033(4) 0.023(3) 0.034(4) 0.010(3) 0.008(3) 0.006(3)
S1 0.0345(11) 0.0341(11) 0.0266(11) 0.0091(9) 0.0123(10) 0.0184(9)
S2 0.0363(12) 0.0341(11) 0.0291(11) 0.0108(9) 0.0154(10) 0.0180(10)
C1 0.056(3) 0.043(3) 0.055(3) 0.014(3) 0.023(3) 0.024(3)
C2 0.070(3) 0.054(3) 0.061(3) 0.006(3) 0.019(3) 0.028(3)
C3 0.070(4) 0.054(4) 0.068(4) -0.002(3) 0.009(4) 0.021(3)
C4 0.060(4) 0.056(4) 0.080(4) -0.003(3) 0.010(3) 0.012(3)
C5 0.058(3) 0.054(3) 0.069(3) 0.001(3) 0.016(3) 0.015(3)
C6 0.045(3) 0.040(3) 0.056(3) 0.015(3) 0.019(3) 0.019(3)
C7 0.041(3) 0.038(3) 0.049(3) 0.018(3) 0.018(3) 0.019(3)
C8 0.040(3) 0.040(3) 0.042(3) 0.021(3) 0.020(3) 0.014(3)
C9 0.033(3) 0.039(3) 0.037(3) 0.020(3) 0.019(3) 0.016(3)
C10 0.034(3) 0.041(3) 0.033(3) 0.018(3) 0.013(2) 0.020(3)
C11 0.038(3) 0.043(3) 0.035(3) 0.017(3) 0.015(3) 0.011(3)
C12 0.039(3) 0.051(3) 0.034(3) 0.017(3) 0.018(3) 0.018(3)
C13 0.039(3) 0.049(3) 0.030(3) 0.013(3) 0.016(3) 0.021(3)
C14 0.036(3) 0.042(3) 0.034(3) 0.016(3) 0.015(3) 0.018(3)
C15 0.039(3) 0.048(3) 0.035(3) 0.015(3) 0.015(2) 0.021(3)
C16 0.048(3) 0.047(3) 0.039(3) 0.015(3) 0.014(3) 0.016(3)
C17 0.047(3) 0.045(3) 0.045(3) 0.011(3) 0.010(3) 0.021(2)
C18 0.057(3) 0.047(3) 0.045(3) 0.016(3) 0.010(3) 0.013(3)
C19 0.071(3) 0.055(3) 0.064(3) 0.009(3) 0.010(3) 0.008(3)
C20 0.082(4) 0.061(4) 0.068(4) 0.010(4) 0.008(4) 0.000(4)
C21 0.082(4) 0.049(4) 0.070(4) 0.011(4) -0.004(4) 0.006(4)
C22 0.078(4) 0.055(4) 0.062(4) 0.001(3) 0.002(3) 0.016(3)
C23 0.071(4) 0.050(3) 0.060(4) 0.007(3) 0.008(3) 0.012(3)
C24 0.045(3) 0.051(3) 0.050(3) 0.023(3) 0.005(3) 0.019(3)
C25 0.053(3) 0.060(3) 0.051(3) 0.019(3) 0.003(3) 0.021(3)
C26 0.059(3) 0.064(3) 0.056(3) 0.014(3) 0.000(3) 0.010(3)
C27 0.057(3) 0.066(4) 0.064(4) 0.017(3) 0.007(3) 0.002(3)
C28 0.052(3) 0.066(3) 0.060(3) 0.020(3) 0.013(3) 0.015(3)
C29 0.037(3) 0.053(3) 0.051(3) 0.024(3) 0.012(3) 0.020(3)
C30 0.042(3) 0.048(3) 0.050(3) 0.026(3) 0.018(3) 0.020(3)
C31 0.040(3) 0.052(3) 0.058(3) 0.028(3) 0.020(3) 0.018(3)
C32 0.040(3) 0.048(3) 0.054(3) 0.029(3) 0.027(3) 0.026(3)
C33 0.050(3) 0.044(3) 0.051(3) 0.028(3) 0.033(3) 0.030(3)
C34 0.051(3) 0.050(3) 0.056(3) 0.028(3) 0.032(3) 0.029(3)
C35 0.062(3) 0.054(3) 0.057(4) 0.025(3) 0.037(3) 0.032(3)
C36 0.063(3) 0.053(3) 0.054(3) 0.020(3) 0.035(3) 0.033(3)
C37 0.056(3) 0.044(3) 0.052(3) 0.026(3) 0.035(3) 0.032(3)
C38 0.061(3) 0.049(3) 0.053(3) 0.019(3) 0.032(3) 0.036(3)
C39 0.068(3) 0.056(3) 0.054(3) 0.006(3) 0.033(3) 0.034(3)
C40 0.070(3) 0.056(3) 0.055(3) 0.010(3) 0.026(3) 0.039(3)
C41 0.074(3) 0.067(3) 0.059(3) 0.000(3) 0.024(3) 0.041(3)
C42 0.081(4) 0.071(4) 0.071(4) -0.003(3) 0.024(4) 0.038(4)
C43 0.086(4) 0.078(4) 0.068(4) 0.000(4) 0.015(4) 0.037(4)
C44 0.091(4) 0.083(4) 0.080(4) -0.006(4) 0.012(4) 0.033(4)
C45 0.097(4) 0.089(4) 0.087(4) -0.027(4) 0.015(4) 0.033(4)
C46 0.086(4) 0.089(4) 0.085(4) -0.022(4) 0.017(4) 0.033(4)
C47 0.054(3) 0.058(3) 0.048(3) 0.008(3) 0.014(3) 0.032(3)
C48 0.056(4) 0.069(4) 0.060(4) 0.007(3) 0.010(3) 0.025(3)
C49 0.066(4) 0.073(4) 0.064(4) -0.002(3) 0.003(4) 0.016(4)
C50 0.068(4) 0.077(4) 0.062(4) -0.010(3) 0.011(3) 0.024(4)
C51 0.060(4) 0.074(4) 0.061(4) -0.006(3) 0.010(3) 0.025(3)
C52 0.049(3) 0.056(3) 0.045(3) 0.009(3) 0.017(3) 0.032(3)
C53 0.045(3) 0.052(3) 0.040(3) 0.013(3) 0.021(3) 0.029(3)
C54 0.047(3) 0.056(3) 0.042(3) 0.007(3) 0.022(3) 0.030(3)
C55 0.038(3) 0.047(3) 0.042(3) 0.022(3) 0.019(3) 0.025(3)
C56 0.038(3) 0.046(3) 0.043(3) 0.021(3) 0.021(3) 0.022(3)
C57 0.040(3) 0.055(3) 0.044(3) 0.021(3) 0.016(3) 0.026(3)
C58 0.037(3) 0.054(3) 0.049(3) 0.025(3) 0.018(3) 0.022(3)
C59 0.033(3) 0.053(3) 0.052(3) 0.025(3) 0.011(3) 0.018(3)
C60 0.032(3) 0.047(3) 0.050(3) 0.022(3) 0.013(3) 0.020(3)
C61 0.033(3) 0.041(3) 0.049(3) 0.016(3) 0.011(3) 0.022(3)
C62 0.038(3) 0.050(3) 0.063(4) 0.008(3) 0.004(3) 0.016(3)
C63 0.042(3) 0.050(3) 0.064(3) 0.006(3) 0.005(3) 0.021(3)
C64 0.045(3) 0.057(3) 0.077(4) -0.005(3) -0.001(3) 0.020(3)
C65 0.062(3) 0.054(3) 0.066(4) -0.002(3) -0.008(3) 0.025(3)
C66 0.068(3) 0.064(3) 0.073(4) -0.005(3) -0.003(3) 0.027(3)
C67 0.077(4) 0.090(4) 0.089(5) -0.027(4) -0.005(4) 0.011(4)
C68 0.072(4) 0.086(4) 0.104(4) -0.029(4) -0.004(4) 0.000(4)
C69 0.063(4) 0.079(4) 0.093(4) -0.023(4) 0.003(4) 0.005(3)
C70 0.072(4) 0.045(3) 0.046(3) 0.007(3) 0.024(3) 0.018(3)
C71 0.076(4) 0.051(4) 0.055(4) 0.013(3) 0.022(3) 0.014(3)
C72 0.086(4) 0.045(4) 0.055(4) 0.006(3) 0.016(4) 0.017(4)
C73 0.082(4) 0.051(4) 0.060(4) -0.002(3) 0.020(3) 0.023(3)
C74 0.077(4) 0.049(3) 0.054(3) 0.003(3) 0.022(3) 0.013(3)
C75 0.065(3) 0.045(3) 0.038(3) 0.010(3) 0.022(3) 0.020(3)
C76 0.060(3) 0.046(3) 0.041(3) 0.008(3) 0.022(3) 0.017(3)
C77 0.053(3) 0.046(3) 0.036(3) 0.006(3) 0.021(3) 0.014(3)
C78 0.046(3) 0.047(3) 0.032(3) 0.010(3) 0.014(3) 0.020(3)
C79 0.034(3) 0.042(3) 0.030(3) 0.008(3) 0.011(3) 0.015(3)
C80 0.035(3) 0.047(3) 0.029(3) 0.011(3) 0.014(3) 0.018(3)
C81 0.029(3) 0.047(3) 0.031(3) 0.018(3) 0.012(3) 0.012(3)
C82 0.029(3) 0.046(3) 0.036(3) 0.023(3) 0.009(3) 0.012(3)
C83 0.029(3) 0.039(3) 0.032(3) 0.017(3) 0.010(2) 0.015(2)
C84 0.028(3) 0.036(3) 0.034(3) 0.017(3) 0.008(3) 0.012(3)
C85 0.038(3) 0.040(3) 0.041(3) 0.015(3) 0.016(3) 0.012(3)
C86 0.041(3) 0.035(3) 0.047(3) 0.012(3) 0.014(3) 0.016(3)
C87 0.053(3) 0.038(3) 0.055(3) 0.013(3) 0.014(3) 0.012(3)
C88 0.077(4) 0.045(3) 0.063(4) 0.007(3) 0.014(3) 0.005(3)
C89 0.083(4) 0.056(4) 0.064(4) 0.006(3) 0.007(4) -0.001(4)
C90 0.081(4) 0.042(4) 0.073(4) 0.003(4) 0.006(4) 0.001(4)
C91 0.072(4) 0.043(3) 0.075(4) 0.007(3) 0.011(4) 0.009(3)
C92 0.066(4) 0.045(3) 0.065(4) 0.005(3) 0.018(3) 0.010(3)
C93 0.115(10) 0.097(9) 0.180(12) 0.038(9) 0.001(9) 0.015(8)
C94 0.089(7) 0.096(7) 0.114(7) 0.015(6) 0.005(6) 0.032(6)

loop_
_atom_type_symbol
_atom_type_description
_atom_type_scat_dispersion_real
_atom_type_scat_dispersion_imag
_atom_type_scat_source
C C 0.0033 0.0016 'International Tables Vol C Tables 4.2.6.8 and 6.1.1.4'
H H 0.0000 0.0000 'International Tables Vol C Tables 4.2.6.8 and 6.1.1.4'
N N 0.0061 0.0033 'International Tables Vol C Tables 4.2.6.8 and 6.1.1.4'
O O 0.0106 0.0060 'International Tables Vol C Tables 4.2.6.8 and 6.1.1.4'
S S 0.1246 0.1234 'International Tables Vol C Tables 4.2.6.8 and 6.1.1.4'
Zn Zn 0.2839 1.4301 'International Tables Vol C Tables 4.2.6.8 and 6.1.1.4'

loop_
_geom_angle_atom_site_label_1
_geom_angle_atom_site_label_2
_geom_angle_atom_site_label_3
_geom_angle
O1 Zn1 N1 104.8(2)
O1 Zn1 N8 125.8(2)
N1 Zn1 N8 129.4(2)
O1 Zn1 N7 101.8(2)
N1 Zn1 N7 95.4(2)
N8 Zn1 N7 74.6(2)
O1 Zn1 N9 92.2(2)
N1 Zn1 N9 109.0(2)
N8 Zn1 N9 73.7(2)
N7 Zn1 N9 147.8(2)
O2 Zn2 N6 110.6(2)
O2 Zn2 N3 119.9(2)
N6 Zn2 N3 129.5(2)
O2 Zn2 N2 98.8(2)
N6 Zn2 N2 95.9(2)
N3 Zn2 N2 76.1(2)
O2 Zn2 N4 93.9(2)
N6 Zn2 N4 104.8(2)
N3 Zn2 N4 74.1(2)
N2 Zn2 N4 150.1(2)
O5 Zn3 N20 110.7(2)
O5 Zn3 N13 120.4(2)
N20 Zn3 N13 128.9(2)
O5 Zn3 N14 99.3(2)
N20 Zn3 N14 95.1(2)
N13 Zn3 N14 75.1(2)
O5 Zn3 N12 89.74(19)
N20 Zn3 N12 110.1(2)
N13 Zn3 N12 74.2(2)
N14 Zn3 N12 148.27(19)
O6 Zn4 N15 109.7(2)
O6 Zn4 N18 125.3(2)
N15 Zn4 N18 124.9(2)
O6 Zn4 N19 100.9(2)
N15 Zn4 N19 93.0(2)
N18 Zn4 N19 75.4(2)
O6 Zn4 N17 93.0(2)
N15 Zn4 N17 107.4(2)
N18 Zn4 N17 74.7(2)
N19 Zn4 N17 149.8(2)
S1 O1 Zn1 136.1(3)
S1 O2 Zn2 133.6(3)
S2 O5 Zn3 134.4(3)
S2 O6 Zn4 130.5(3)
C94 O9 H9 109.5
H1WA O1W H1WB 120.0
N2 N1 C7 107.5(5)
N2 N1 Zn1 108.2(4)
C7 N1 Zn1 144.3(5)
N1 N2 C9 107.5(5)
N1 N2 Zn2 136.1(4)
C9 N2 Zn2 116.3(4)
C10 N3 C14 121.9(6)
C10 N3 Zn2 117.7(4)
C14 N3 Zn2 120.4(5)
C15 N4 N5 105.0(6)
C15 N4 Zn2 117.1(5)
N5 N4 Zn2 137.4(4)
N4 N5 C17 112.5(6)
N4 N5 H5A 123.7
C17 N5 H5A 123.7
N7 N6 C30 108.9(6)
N7 N6 Zn2 108.6(4)
C30 N6 Zn2 142.4(5)
C32 N7 N6 107.7(6)
C32 N7 Zn1 116.4(5)
N6 N7 Zn1 135.8(4)
C33 N8 C37 121.0(6)
C33 N8 Zn1 118.9(5)
C37 N8 Zn1 119.9(5)
N10 N9 C38 105.1(6)
N10 N9 Zn1 140.1(4)
C38 N9 Zn1 112.3(6)
N9 N10 C40 112.2(6)
N9 N10 H10A 123.9
C40 N10 H10A 123.9
N12 N11 C53 112.8(6)
N12 N11 H11A 123.6
C53 N11 H11A 123.6
N11 N12 C55 105.2(5)
N11 N12 Zn3 140.6(4)
C55 N12 Zn3 113.0(5)
C60 N13 C56 121.0(6)
C60 N13 Zn3 118.3(5)
C56 N13 Zn3 120.3(5)
C61 N14 N15 109.0(6)
C61 N14 Zn3 115.9(5)
N15 N14 Zn3 134.9(4)
N14 N15 C63 107.7(6)
N14 N15 Zn4 109.9(4)
C63 N15 Zn4 142.2(5)
N17 N16 C76 113.0(6)
N17 N16 H16A 123.5
C76 N16 H16A 123.5
N16 N17 C78 104.9(6)
N16 N17 Zn4 139.8(4)
C78 N17 Zn4 115.3(5)
C83 N18 C79 119.6(6)
C83 N18 Zn4 119.6(4)
C79 N18 Zn4 120.7(5)
C84 N19 N20 109.0(5)
C84 N19 Zn4 113.7(4)
N20 N19 Zn4 137.1(4)
N19 N20 C86 107.1(5)
N19 N20 Zn3 106.3(4)
C86 N20 Zn3 145.8(5)
O4 S1 O3 112.0(3)
O4 S1 O1 109.7(3)
O3 S1 O1 108.5(3)
O4 S1 O2 109.2(3)
O3 S1 O2 107.8(3)
O1 S1 O2 109.5(3)
O8 S2 O7 111.9(3)
O8 S2 O6 108.7(3)
O7 S2 O6 108.8(3)
O8 S2 O5 107.7(3)
O7 S2 O5 110.2(3)
O6 S2 O5 109.5(3)
C6 C1 C2 120.3(8)
C6 C1 H1 119.9
C2 C1 H1 119.9
C3 C2 C1 119.4(8)
C3 C2 H2 120.3
C1 C2 H2 120.3
C4 C3 C2 121.0(9)
C4 C3 H3 119.5
C2 C3 H3 119.5
C3 C4 C5 121.2(9)
C3 C4 H4 119.4
C5 C4 H4 119.4
C4 C5 C6 120.0(8)
C4 C5 H5 120.0
C6 C5 H5 120.0
C1 C6 C5 118.0(7)
C1 C6 C7 123.1(7)
C5 C6 C7 118.8(7)
C8 C7 N1 109.2(6)
C8 C7 C6 129.6(7)
N1 C7 C6 121.1(6)
C9 C8 C7 105.9(6)
C9 C8 H8 127.1
C7 C8 H8 127.1
N2 C9 C8 109.9(6)
N2 C9 C10 114.9(6)
C8 C9 C10 135.2(6)
N3 C10 C11 119.7(6)
N3 C10 C9 115.0(6)
C11 C10 C9 125.4(7)
C12 C11 C10 119.1(7)
C12 C11 H11 120.5
C10 C11 H11 120.5
C13 C12 C11 120.3(6)
C13 C12 H12 119.8
C11 C12 H12 119.8
C12 C13 C14 119.0(7)
C12 C13 H13 120.5
C14 C13 H13 120.5
N3 C14 C13 120.0(6)
N3 C14 C15 112.7(6)
C13 C14 C15 127.2(7)
N4 C15 C16 110.5(6)
N4 C15 C14 115.5(6)
C16 C15 C14 134.0(7)
C17 C16 C15 106.2(6)
C17 C16 H16 126.9
C15 C16 H16 126.9
N5 C17 C16 105.8(7)
N5 C17 C18 123.2(7)
C16 C17 C18 131.0(7)
C23 C18 C19 118.1(8)
C23 C18 C17 121.8(8)
C19 C18 C17 120.0(8)
C18 C19 C20 121.0(9)
C18 C19 H19 119.5
C20 C19 H19 119.5
C21 C20 C19 119.7(9)
C21 C20 H20 120.2
C19 C20 H20 120.2
C20 C21 C22 118.4(9)
C20 C21 H21 120.8
C22 C21 H21 120.8
C21 C22 C23 122.3(9)
C21 C22 H22 118.9
C23 C22 H22 118.9
C18 C23 C22 120.5(9)
C18 C23 H23 119.8
C22 C23 H23 119.8
C25 C24 C29 121.7(8)
C25 C24 H24 119.1
C29 C24 H24 119.1
C26 C25 C24 119.5(8)
C26 C25 H25 120.3
C24 C25 H25 120.3
C27 C26 C25 120.5(9)
C27 C26 H26 119.8
C25 C26 H26 119.8
C28 C27 C26 119.9(8)
C28 C27 H27 120.0
C26 C27 H27 120.0
C27 C28 C29 121.8(8)
C27 C28 H28 119.1
C29 C28 H28 119.1
C24 C29 C28 116.3(8)
C24 C29 C30 122.6(7)
C28 C29 C30 121.1(7)
N6 C30 C31 108.2(7)
N6 C30 C29 121.7(7)
C31 C30 C29 130.0(7)
C30 C31 C32 105.2(7)
C30 C31 H31 127.4
C32 C31 H31 127.4
N7 C32 C31 110.0(6)
N7 C32 C33 116.5(7)
C31 C32 C33 133.5(7)
N8 C33 C34 121.2(7)
N8 C33 C32 113.5(6)
C34 C33 C32 125.3(8)
C33 C34 C35 116.9(8)
C33 C34 H34 121.5
C35 C34 H34 121.5
C36 C35 C34 121.5(7)
C36 C35 H35 119.3
C34 C35 H35 119.3
C35 C36 C37 120.4(8)
C35 C36 H36 119.8
C37 C36 H36 119.8
N8 C37 C36 118.8(8)
N8 C37 C38 114.5(6)
C36 C37 C38 126.7(7)
N9 C38 C39 110.7(8)
N9 C38 C37 118.5(7)
C39 C38 C37 130.8(7)
C40 C39 C38 106.4(7)
C40 C39 H39 126.8
C38 C39 H39 126.8
N10 C40 C39 105.6(8)
N10 C40 C41 123.7(8)
C39 C40 C41 130.2(7)
C42 C41 C46 116.1(9)
C42 C41 C40 126.5(8)
C46 C41 C40 117.5(8)
C41 C42 C43 123.9(8)
C41 C42 H42 118.0
C43 C42 H42 118.0
C44 C43 C42 120.3(10)
C44 C43 H43 119.9
C42 C43 H43 119.9
C43 C44 C45 116.4(10)
C43 C44 H44 121.8
C45 C44 H44 121.8
C44 C45 C46 123.7(9)
C44 C45 H45 118.2
C46 C45 H45 118.2
C45 C46 C41 118.9(9)
C45 C46 H46 120.6
C41 C46 H46 120.6
C48 C47 C52 120.3(8)
C48 C47 H47 119.9
C52 C47 H47 119.9
C49 C48 C47 121.8(9)
C49 C48 H48 119.1
C47 C48 H48 119.1
C48 C49 C50 119.1(9)
C48 C49 H49 120.4
C50 C49 H49 120.4
C49 C50 C51 119.4(9)
C49 C50 H50 120.3
C51 C50 H50 120.3
C52 C51 C50 121.8(9)
C52 C51 H51 119.1
C50 C51 H51 119.1
C47 C52 C51 117.5(8)
C47 C52 C53 123.1(7)
C51 C52 C53 119.4(7)
C54 C53 N11 105.0(7)
C54 C53 C52 131.1(7)
N11 C53 C52 123.8(7)
C53 C54 C55 107.3(6)
C53 C54 H54 126.3
C55 C54 H54 126.3
N12 C55 C54 109.6(7)
N12 C55 C56 117.6(7)
C54 C55 C56 132.7(7)
N13 C56 C57 120.2(7)
N13 C56 C55 113.8(6)
C57 C56 C55 125.8(7)
C58 C57 C56 118.7(7)
C58 C57 H57 120.6
C56 C57 H57 120.6
C57 C58 C59 121.1(7)
C57 C58 H58 119.5
C59 C58 H58 119.5
C58 C59 C60 118.9(7)
C58 C59 H59 120.6
C60 C59 H59 120.6
N13 C60 C59 120.1(7)
N13 C60 C61 113.5(6)
C59 C60 C61 126.4(7)
N14 C61 C62 109.2(6)
N14 C61 C60 117.2(7)
C62 C61 C60 133.5(7)
C63 C62 C61 105.8(7)
C63 C62 H62 127.1
C61 C62 H62 127.1
N15 C63 C62 108.3(7)
N15 C63 C64 120.8(7)
C62 C63 C64 130.9(8)
C65 C64 C69 118.9(9)
C65 C64 C63 123.6(8)
C69 C64 C63 117.4(9)
C64 C65 C66 122.8(9)
C64 C65 H65 118.6
C66 C65 H65 118.6
C67 C66 C65 117.0(10)
C67 C66 H66 121.5
C65 C66 H66 121.5
C68 C67 C66 122.5(10)
C68 C67 H67 118.7
C66 C67 H67 118.7
C67 C68 C69 119.0(10)
C67 C68 H68 120.5
C69 C68 H68 120.5
C64 C69 C68 119.8(10)
C64 C69 H69 120.1
C68 C69 H69 120.1
C71 C70 C75 121.0(8)
C71 C70 H70 119.5
C75 C70 H70 119.5
C72 C71 C70 121.0(8)
C72 C71 H71 119.5
C70 C71 H71 119.5
C71 C72 C73 119.5(8)
C71 C72 H72 120.2
C73 C72 H72 120.2
C72 C73 C74 120.9(8)
C72 C73 H73 119.6
C74 C73 H73 119.6
C73 C74 C75 118.7(8)
C73 C74 H74 120.6
C75 C74 H74 120.6
C70 C75 C74 118.9(8)
C70 C75 C76 123.1(7)
C74 C75 C76 118.1(7)
N16 C76 C77 105.7(7)
N16 C76 C75 122.5(7)
C77 C76 C75 131.8(7)
C76 C77 C78 106.0(6)
C76 C77 H77 127.0
C78 C77 H77 127.0
N17 C78 C77 110.3(7)
N17 C78 C79 116.3(6)
C77 C78 C79 133.4(7)
N18 C79 C80 121.7(7)
N18 C79 C78 112.9(6)
C80 C79 C78 125.5(6)
C81 C80 C79 118.1(7)
C81 C80 H80 120.9
C79 C80 H80 120.9
C80 C81 C82 121.0(6)
C80 C81 H81 119.5
C82 C81 H81 119.5
C81 C82 C83 118.1(7)
C81 C82 H82 120.9
C83 C82 H82 120.9
N18 C83 C82 121.5(6)
N18 C83 C84 113.3(6)
C82 C83 C84 125.2(7)
N19 C84 C85 108.9(6)
N19 C84 C83 117.4(6)
C85 C84 C83 133.7(6)
C86 C85 C84 105.9(6)
C86 C85 H85 127.0
C84 C85 H85 127.0
N20 C86 C85 109.0(6)
N20 C86 C87 124.8(7)
C85 C86 C87 126.0(7)
C88 C87 C92 116.1(8)
C88 C87 C86 122.6(8)
C92 C87 C86 120.8(8)
C87 C88 C89 121.5(9)
C87 C88 H88 119.3
C89 C88 H88 119.3
C90 C89 C88 120.4(10)
C90 C89 H89 119.8
C88 C89 H89 119.8
C89 C90 C91 120.3(9)
C89 C90 H90 119.9
C91 C90 H90 119.9
C90 C91 C92 119.7(9)
C90 C91 H91 120.2
C92 C91 H91 120.2
C87 C92 C91 121.9(9)
C87 C92 H92 119.0
C91 C92 H92 119.0
C94 C93 H93A 109.5
C94 C93 H93B 109.5
H93A C93 H93B 109.5
C94 C93 H93C 109.5
H93A C93 H93C 109.5
H93B C93 H93C 109.5
O9 C94 C93 110.5(9)
O9 C94 H94A 109.5
C93 C94 H94A 109.5
O9 C94 H94B 109.5
C93 C94 H94B 109.5
H94A C94 H94B 108.1

loop_
_geom_bond_atom_site_label_1
_geom_bond_atom_site_label_2
_geom_bond_distance
Zn1 O1 1.978(5)
Zn1 N1 2.024(5)
Zn1 N8 2.128(5)
Zn1 N7 2.149(6)
Zn1 N9 2.304(7)
Zn2 O2 1.988(5)
Zn2 N6 2.002(5)
Zn2 N3 2.107(5)
Zn2 N2 2.124(6)
Zn2 N4 2.153(6)
Zn3 O5 1.987(5)
Zn3 N20 2.033(5)
Zn3 N13 2.115(5)
Zn3 N14 2.148(6)
Zn3 N12 2.252(6)
Zn4 O6 1.976(5)
Zn4 N15 1.997(6)
Zn4 N18 2.091(5)
Zn4 N19 2.187(5)
Zn4 N17 2.192(6)
O1 S1 1.483(4)
O2 S1 1.485(4)
O3 S1 1.464(5)
O4 S1 1.457(5)
O5 S2 1.490(4)
O6 S2 1.488(4)
O7 S2 1.458(5)
O8 S2 1.447(5)
O9 C94 1.397(10)
O9 H9 0.8200
O1W H1WA 0.8999
O1W H1WB 0.9000
N1 N2 1.363(7)
N1 C7 1.377(8)
N2 C9 1.366(7)
N3 C10 1.345(8)
N3 C14 1.347(8)
N4 C15 1.345(8)
N4 N5 1.349(7)
N5 C17 1.356(8)
N5 H5A 0.8600
N6 N7 1.351(7)
N6 C30 1.362(9)
N7 C32 1.341(8)
N8 C33 1.339(9)
N8 C37 1.372(9)
N9 N10 1.341(8)
N9 C38 1.344(8)
N10 C40 1.360(8)
N10 H10A 0.8600
N11 N12 1.329(7)
N11 C53 1.369(8)
N11 H11A 0.8600
N12 C55 1.352(8)
N13 C60 1.343(9)
N13 C56 1.350(8)
N14 C61 1.323(8)
N14 N15 1.350(7)
N15 C63 1.369(9)
N16 N17 1.332(7)
N16 C76 1.354(8)
N16 H16A 0.8600
N17 C78 1.353(8)
N18 C83 1.335(8)
N18 C79 1.355(8)
N19 C84 1.342(7)
N19 N20 1.362(6)
N20 C86 1.372(8)
C1 C6 1.377(9)
C1 C2 1.394(10)
C1 H1 0.9300
C2 C3 1.351(10)
C2 H2 0.9300
C3 C4 1.319(10)
C3 H3 0.9300
C4 C5 1.378(10)
C4 H4 0.9300
C5 C6 1.381(10)
C5 H5 0.9300
C6 C7 1.486(10)
C7 C8 1.373(9)
C8 C9 1.368(9)
C8 H8 0.9300
C9 C10 1.463(9)
C10 C11 1.392(8)
C11 C12 1.385(9)
C11 H11 0.9300
C12 C13 1.375(9)
C12 H12 0.9300
C13 C14 1.390(8)
C13 H13 0.9300
C14 C15 1.467(9)
C15 C16 1.394(9)
C16 C17 1.381(9)
C16 H16 0.9300
C17 C18 1.464(10)
C18 C23 1.344(10)
C18 C19 1.369(10)
C19 C20 1.404(11)
C19 H19 0.9300
C20 C21 1.349(11)
C20 H20 0.9300
C21 C22 1.350(11)
C21 H21 0.9300
C22 C23 1.373(10)
C22 H22 0.9300
C23 H23 0.9300
C24 C25 1.379(10)
C24 C29 1.393(9)
C24 H24 0.9300
C25 C26 1.375(10)
C25 H25 0.9300
C26 C27 1.366(10)
C26 H26 0.9300
C27 C28 1.365(10)
C27 H27 0.9300
C28 C29 1.404(10)
C28 H28 0.9300
C29 C30 1.455(10)
C30 C31 1.385(9)
C31 C32 1.386(10)
C31 H31 0.9300
C32 C33 1.460(10)
C33 C34 1.394(9)
C34 C35 1.404(10)
C34 H34 0.9300
C35 C36 1.333(10)
C35 H35 0.9300
C36 C37 1.389(9)
C36 H36 0.9300
C37 C38 1.441(10)
C38 C39 1.378(10)
C39 C40 1.377(10)
C39 H39 0.9300
C40 C41 1.474(11)
C41 C42 1.357(11)
C41 C46 1.396(10)
C42 C43 1.382(12)
C42 H42 0.9300
C43 C44 1.353(11)
C43 H43 0.9300
C44 C45 1.368(12)
C44 H44 0.9300
C45 C46 1.388(12)
C45 H45 0.9300
C46 H46 0.9300
C47 C48 1.377(10)
C47 C52 1.379(10)
C47 H47 0.9300
C48 C49 1.363(10)
C48 H48 0.9300
C49 C50 1.367(11)
C49 H49 0.9300
C50 C51 1.389(11)
C50 H50 0.9300
C51 C52 1.386(10)
C51 H51 0.9300
C52 C53 1.459(10)
C53 C54 1.362(10)
C54 C55 1.387(9)
C54 H54 0.9300
C55 C56 1.456(10)
C56 C57 1.403(9)
C57 C58 1.360(10)
C57 H57 0.9300
C58 C59 1.370(9)
C58 H58 0.9300
C59 C60 1.402(9)
C59 H59 0.9300
C60 C61 1.457(9)
C61 C62 1.387(10)
C62 C63 1.369(9)
C62 H62 0.9300
C63 C64 1.473(11)
C64 C65 1.350(10)
C64 C69 1.378(11)
C65 C66 1.397(11)
C65 H65 0.9300
C66 C67 1.365(12)
C66 H66 0.9300
C67 C68 1.356(12)
C67 H67 0.9300
C68 C69 1.408(12)
C68 H68 0.9300
C69 H69 0.9300
C70 C71 1.375(10)
C70 C75 1.381(10)
C70 H70 0.9300
C71 C72 1.364(10)
C71 H71 0.9300
C72 C73 1.376(11)
C72 H72 0.9300
C73 C74 1.404(10)
C73 H73 0.9300
C74 C75 1.409(10)
C74 H74 0.9300
C75 C76 1.466(10)
C76 C77 1.377(9)
C77 C78 1.389(9)
C77 H77 0.9300
C78 C79 1.471(9)
C79 C80 1.387(8)
C80 C81 1.366(9)
C80 H80 0.9300
C81 C82 1.381(9)
C81 H81 0.9300
C82 C83 1.394(8)
C82 H82 0.9300
C83 C84 1.473(9)
C84 C85 1.388(9)
C85 C86 1.372(9)
C85 H85 0.9300
C86 C87 1.447(10)
C87 C88 1.351(11)
C87 C92 1.383(10)
C88 C89 1.420(11)
C88 H88 0.9300
C89 C90 1.313(11)
C89 H89 0.9300
C90 C91 1.353(12)
C90 H90 0.9300
C91 C92 1.388(10)
C91 H91 0.9300
C92 H92 0.9300
C93 C94 1.555(13)
C93 H93A 0.9600
C93 H93B 0.9600
C93 H93C 0.9600
C94 H94A 0.9700
C94 H94B 0.9700
